data_4113290
loop_
_publ_author_name
'Ryo Sekiya'
'Shin-ichi Nishikiori'
'Katsuyuki Ogura'

_publ_contact_author_address
;
Department of Basic Science,
Graduate School of Arts and Sciences,
The University of Tokyo,
Komaba3-8-1, Meguro, Tokyo 153-8902, Japan
;
_publ_contact_author_email csekiya@mail.ecc.u-tokyo.ac.jp
_publ_contact_author_fax +81-3-5454-6569
_publ_contact_author_name 'Sekiya, Ryo'
_publ_contact_author_phone +81-3-5454-6569
_publ_section_title
;
 Crystalline Inclusion Compounds Constructed through Self-Assembly of
 Isonicotinic Acid and Thiocyanato Coordination Bridges
;
_journal_name_full 'Journal of the American Chemical Society'
_journal_page_first 16587
_journal_page_last 16600
_journal_paper_doi 10.1021/ja0463280
_journal_volume 126
_journal_year 2004
_chemical_formula_moiety 'C19 H14 N4 Ni O4 S2'
_chemical_formula_sum 'C19 H14 N4 Ni O4 S2'
_chemical_formula_weight 485.17
_chemical_name_systematic
;
catena-bis(N-isonicotinic acid)nickel(II)
-bis(/m-thiocyanato-N,N',S,S')(naphthalene)1/2
;
_space_group_IT_number 2
_symmetry_cell_setting triclinic
_symmetry_space_group_name_Hall '-P 1'
_symmetry_space_group_name_H-M 'P -1'
_atom_sites_solution_hydrogens geom
_atom_sites_solution_primary direct
_atom_sites_solution_secondary difmap
_audit_creation_date 'Apr 19 12:58:11 2002'
_audit_creation_method WinGX
_cell_angle_alpha 101.459(7)
_cell_angle_beta 51.297(5)
_cell_angle_gamma 100.017(6)
_cell_formula_units_Z 2
_cell_length_a 7.2842(8)
_cell_length_b 11.1375(17)
_cell_length_c 16.5528(13)
_cell_measurement_temperature 293(2)
_cell_measurement_theta_max 29.99
_cell_measurement_theta_min 1.59
_cell_volume 1024.9(2)
_computing_cell_refinement RAPID-AUTO
_computing_data_collection RAPID-AUTO
_computing_structure_refinement 'SHELXL-97 (Sheldrick, 1997)'
_computing_structure_solution 'SHELXS-97 (Sheldrick, 1997)'
_diffrn_ambient_temperature 293(2)
_diffrn_measurement_device_type 'Rigaku RAXIS-RAPID'
_diffrn_measurement_method \w
_diffrn_radiation_monochromator graphite
_diffrn_radiation_type MoK\a
_diffrn_radiation_wavelength 0.71069
_diffrn_reflns_av_R_equivalents 0.0220
_diffrn_reflns_av_sigmaI/netI 0.0179
_diffrn_reflns_limit_h_max 0
_diffrn_reflns_limit_h_min -10
_diffrn_reflns_limit_k_max 15
_diffrn_reflns_limit_k_min -15
_diffrn_reflns_limit_l_max 17
_diffrn_reflns_limit_l_min -23
_diffrn_reflns_number 5832
_diffrn_reflns_theta_max 29.99
_diffrn_reflns_theta_min 1.59
_exptl_absorpt_coefficient_mu 1.184
_exptl_absorpt_correction_T_max 1
_exptl_absorpt_correction_T_min 0.8894
_exptl_absorpt_correction_type numerical
_exptl_crystal_colour green
_exptl_crystal_density_diffrn 1.572
_exptl_crystal_description block
_exptl_crystal_F_000 496
_exptl_crystal_size_max 0.40
_exptl_crystal_size_mid 0.20
_exptl_crystal_size_min 0.10
_refine_diff_density_max 0.425
_refine_diff_density_min -0.56
_refine_diff_density_rms 0.103
_refine_ls_extinction_method none
_refine_ls_goodness_of_fit_obs 1.117
_refine_ls_hydrogen_treatment mixed
_refine_ls_matrix_type full
_refine_ls_number_parameters 259
_refine_ls_number_reflns 5832
_refine_ls_number_restraints 0
_refine_ls_restrained_S_all 1.117
_refine_ls_R_factor_all 0.0466
_refine_ls_R_factor_obs 0.037
_refine_ls_shift/esd_max 0.000
_refine_ls_shift/esd_mean 0.000
_refine_ls_structure_factor_coef Fsqd
_refine_ls_weighting_details 'calc w=1/[\s^2^(Fo^2^)+(0.0554P)^2^+0.4637P] where P=(Fo^2^+2Fc^2^)/3'
_refine_ls_weighting_scheme calc
_refine_ls_wR_factor_all 0.1092
_refine_ls_wR_factor_obs 0.1037
_reflns_number_observed 4951
_reflns_number_total 5832
_reflns_observed_criterion >2sigma(I)
_cod_data_source_file ja0463280si20040622_120207.cif
_cod_data_source_block naphthalene
_cod_database_code 4113290

loop_
_symmetry_equiv_pos_as_xyz
'x, y, z'
'-x, -y, -z'

loop_
_atom_site_aniso_label
_atom_site_aniso_U_11
_atom_site_aniso_U_22
_atom_site_aniso_U_33
_atom_site_aniso_U_23
_atom_site_aniso_U_13
_atom_site_aniso_U_12
C101 0.38(2) 0.092(5) 0.206(10) 0.081(6) -0.127(12) -0.077(9)
C102 0.275(12) 0.112(7) 0.228(12) 0.090(8) -0.092(11) -0.039(7)
C103 0.246(11) 0.151(7) 0.268(12) 0.133(8) -0.193(10) -0.087(7)
C104 0.250(8) 0.117(4) 0.168(5) 0.105(4) -0.173(6) -0.113(5)
C105 0.350(13) 0.111(5) 0.153(6) 0.087(5) -0.189(9) -0.125(7)
C1 0.0304(8) 0.0274(8) 0.0318(8) 0.0017(7) -0.0186(7) 0.0049(7)
C2 0.0313(9) 0.0250(8) 0.0353(9) 0.0005(7) -0.0219(8) 0.0038(6)
C11 0.0370(11) 0.0581(14) 0.0384(11) -0.0022(9) -0.0248(9) 0.0127(9)
C12 0.0390(11) 0.0630(15) 0.0339(10) -0.0044(10) -0.0214(9) 0.0139(10)
C13 0.0461(12) 0.0471(12) 0.0366(10) -0.0054(9) -0.0281(10) 0.0147(9)
C14 0.0483(13) 0.0717(17) 0.0424(12) -0.0111(11) -0.0325(11) 0.0275(12)
C15 0.0452(12) 0.0651(15) 0.0366(10) -0.0096(10) -0.0269(10) 0.0259(11)
C16 0.0500(13) 0.0551(14) 0.0383(11) -0.0070(10) -0.0301(11) 0.0155(10)
C21 0.0358(10) 0.0417(11) 0.0390(10) -0.0077(8) -0.0225(9) 0.0102(8)
C22 0.0374(10) 0.0479(12) 0.0381(10) -0.0012(9) -0.0247(9) 0.0067(9)
C23 0.0396(10) 0.0365(10) 0.0345(10) 0.0004(8) -0.0239(9) 0.0033(8)
C24 0.0461(12) 0.0461(12) 0.0404(11) -0.0107(9) -0.0274(10) 0.0187(10)
C25 0.0443(11) 0.0454(12) 0.0422(11) -0.0084(9) -0.0295(10) 0.0164(9)
C26 0.0460(12) 0.0476(12) 0.0372(10) -0.0021(9) -0.0276(10) 0.0076(9)
N1 0.0368(8) 0.0251(7) 0.0414(9) 0.0011(6) -0.0236(8) 0.0064(6)
N2 0.0389(9) 0.0246(7) 0.0445(9) 0.0012(6) -0.0261(8) 0.0067(6)
N11 0.0396(9) 0.0415(9) 0.0344(8) -0.0016(7) -0.0249(8) 0.0117(7)
N21 0.0376(8) 0.0310(8) 0.0371(8) -0.0021(6) -0.0245(7) 0.0060(6)
O11 0.0598(12) 0.1076(18) 0.0491(10) -0.0216(11) -0.0418(10) 0.0306(11)
O12 0.0528(10) 0.0873(14) 0.0394(9) -0.0133(9) -0.0294(9) 0.0204(10)
O21 0.0664(12) 0.0769(13) 0.0491(10) -0.0229(9) -0.0419(10) 0.0309(10)
O22 0.0605(12) 0.0987(16) 0.0546(11) -0.0231(11) -0.0445(10) 0.0251(11)
S1 0.0393(3) 0.0260(2) 0.0506(3) 0.0008(2) -0.0213(2) 0.01267(19)
S2 0.0370(3) 0.0243(2) 0.0707(4) 0.0036(2) -0.0315(3) 0.00854(19)
Ni1 0.03347(17) 0.02096(15) 0.03284(17) -0.00138(11) -0.02207(15) 0.00793(12)
Ni2 0.03570(18) 0.01992(15) 0.03572(18) -0.00260(12) -0.02329(15) 0.00857(12)

loop_
_atom_site_label
_atom_site_type_symbol
_atom_site_fract_x
_atom_site_fract_y
_atom_site_fract_z
_atom_site_U_iso_or_equiv
_atom_site_thermal_displace_type
_atom_site_occupancy
_atom_site_symmetry_multiplicity
_atom_site_calc_flag
_atom_site_refinement_flags
C101 C 0.2155 0.624 0.677 0.267(9) Uani 1 1 d .
H101 H 0.1388 0.6672 0.7433 0.321 Uiso 1 1 calc R
C102 C 0.116 0.6083 0.6259 0.243(7) Uani 1 1 d .
H102 H -0.0272 0.641 0.6581 0.292 Uiso 1 1 calc R
C103 C 0.2306 0.5438 0.5268 0.193(5) Uani 1 1 d .
H103 H 0.1641 0.5333 0.4927 0.231 Uiso 1 1 calc R
C104 C 0.4446 0.4949 0.4788 0.151(3) Uani 1 1 d .
C105 C 0.4295 0.5751 0.6289 0.189(5) Uani 1 1 d .
H105 H 0.4955 0.5856 0.6633 0.227 Uiso 1 1 calc R
C1 C -0.2890(3) 0.23665(17) 0.08569(15) 0.0300(3) Uani 1 1 d .
C2 C 0.2623(3) 0.27354(17) -0.04149(15) 0.0297(3) Uani 1 1 d .
C11 C -0.2520(4) 0.0437(2) 0.23660(17) 0.0432(5) Uani 1 1 d .
H11 H -0.3833 0.0501 0.2407 0.052 Uiso 1 1 calc R
C12 C -0.2724(4) 0.0700(2) 0.32693(18) 0.0461(5) Uani 1 1 d .
H12 H -0.4142 0.0931 0.3904 0.055 Uiso 1 1 calc R
C13 C -0.0748(4) 0.0611(2) 0.32051(17) 0.0414(5) Uani 1 1 d .
C14 C 0.1276(4) 0.0208(3) 0.22587(19) 0.0503(6) Uani 1 1 d .
H14 H 0.2596 0.0108 0.2201 0.06 Uiso 1 1 calc R
C15 C 0.1321(4) -0.0046(2) 0.13964(18) 0.0471(6) Uani 1 1 d .
H15 H 0.2692 -0.0326 0.0761 0.056 Uiso 1 1 calc R
C16 C -0.0764(4) 0.0984(2) 0.41243(18) 0.0460(5) Uani 1 1 d .
C21 C -0.1697(4) 0.4315(2) 0.86955(17) 0.0401(4) Uani 1 1 d .
H21 H -0.2883 0.4812 0.9247 0.048 Uiso 1 1 calc R
C22 C -0.1858(4) 0.3777(2) 0.79180(17) 0.0405(4) Uani 1 1 d .
H22 H -0.3114 0.3913 0.7941 0.049 Uiso 1 1 calc R
C23 C -0.0110(4) 0.30261(19) 0.70986(16) 0.0365(4) Uani 1 1 d .
C24 C 0.1769(4) 0.2874(2) 0.70810(18) 0.0440(5) Uani 1 1 d .
H24 H 0.2986 0.239 0.6533 0.053 Uiso 1 1 calc R
C25 C 0.1789(4) 0.3453(2) 0.78920(18) 0.0422(5) Uani 1 1 d .
H25 H 0.3049 0.335 0.7878 0.051 Uiso 1 1 calc R
C26 C -0.0280(4) 0.2405(2) 0.62654(17) 0.0427(5) Uani 1 1 d .
N1 N -0.2162(3) 0.14122(15) 0.06194(14) 0.0345(3) Uani 1 1 d .
N2 N 0.1937(3) 0.36742(15) -0.02662(14) 0.0354(4) Uani 1 1 d .
N11 N -0.0522(3) 0.00932(17) 0.14337(14) 0.0367(4) Uani 1 1 d .
N21 N 0.0079(3) 0.41600(15) 0.87015(14) 0.0346(3) Uani 1 1 d .
O11 O 0.1182(4) 0.0945(2) 0.39616(15) 0.0679(6) Uani 1 1 d .
H211 H 0.1009 0.1166 0.4507 0.102 Uiso 1 1 calc R
O12 O -0.2641(3) 0.1323(2) 0.49906(14) 0.0602(5) Uani 1 1 d .
O21 O 0.1404(4) 0.1796(2) 0.54927(15) 0.0609(5) Uani 1 1 d .
O22 O -0.2151(4) 0.2523(2) 0.63890(16) 0.0675(6) Uani 1 1 d .
H222 H -0.2071 0.215 0.5889 0.101 Uiso 1 1 calc R
S1 S -0.38884(10) 0.37362(5) 0.11837(5) 0.04191(14) Uani 1 1 d .
S2 S 0.36375(10) 0.14018(5) -0.06604(5) 0.04440(15) Uani 1 1 d .
Ni1 Ni 0 0 0 0.02771(9) Uani 1 2 d S
Ni2 Ni 0 0.5 0 0.02945(9) Uani 1 2 d S

loop_
_atom_type_symbol
_atom_type_description
_atom_type_scat_dispersion_real
_atom_type_scat_dispersion_imag
_atom_type_scat_source
C C 0.0033 0.0016 'International Tables Vol C Tables 4.2.6.8 and 6.1.1.4'
H H 0 0 'International Tables Vol C Tables 4.2.6.8 and 6.1.1.4'
N N 0.0061 0.0033 'International Tables Vol C Tables 4.2.6.8 and 6.1.1.4'
O O 0.0106 0.006 'International Tables Vol C Tables 4.2.6.8 and 6.1.1.4'
S S 0.1246 0.1234 'International Tables Vol C Tables 4.2.6.8 and 6.1.1.4'
Ni Ni 0.3393 1.1124 'International Tables Vol C Tables 4.2.6.8 and 6.1.1.4'

loop_
_geom_angle_atom_site_label_1
_geom_angle_atom_site_label_2
_geom_angle_atom_site_label_3
_geom_angle
_geom_angle_site_symmetry_1
_geom_angle_site_symmetry_3
C102 C101 C105 120.004(7) . .
C101 C102 C103 120.003(8) . .
C104 C103 C102 119.997(7) . .
C104 C104 C103 124.622(8) 2_666 .
C104 C104 C105 115.044(8) 2_666 2_666
C103 C104 C105 120.333(7) . 2_666
C101 C105 C104 120.330(7) . 2_666
N1 C1 S1 179.2(2) . .
N2 C2 S2 178.43(19) . .
N11 C11 C12 123.2(2) . .
C11 C12 C13 118.3(2) . .
C14 C13 C12 118.7(2) . .
C14 C13 C16 119.7(2) . .
C12 C13 C16 121.5(2) . .
C13 C14 C15 119.1(2) . .
N11 C15 C14 122.9(2) . .
O12 C16 O11 124.6(2) . .
O12 C16 C13 119.1(2) . .
O11 C16 C13 116.3(2) . .
N21 C21 C22 123.41(19) . .
C21 C22 C23 118.7(2) . .
C22 C23 C24 118.75(19) . .
C22 C23 C26 119.7(2) . .
C24 C23 C26 121.6(2) . .
C25 C24 C23 118.6(2) . .
N21 C25 C24 123.1(2) . .
O21 C26 O22 124.3(2) . .
O21 C26 C23 118.6(2) . .
O22 C26 C23 117.1(2) . .
C1 N1 Ni1 164.16(16) . .
C2 N2 Ni2 163.36(16) . .
C15 N11 C11 117.64(18) . .
C15 N11 Ni1 118.64(15) . .
C11 N11 Ni1 123.16(14) . .
C21 N21 C25 117.40(18) . .
C21 N21 Ni2 118.89(14) . 1_556
C25 N21 Ni2 123.69(14) . 1_556
C1 S1 Ni2 100.14(7) . .
C2 S2 Ni1 101.36(7) . .
N1 Ni1 N1 180.00(11) . 2
N1 Ni1 N11 90.20(7) . .
N1 Ni1 N11 89.80(7) 2 .
N1 Ni1 N11 89.80(7) . 2
N1 Ni1 N11 90.20(7) 2 2
N11 Ni1 N11 180.000(18) . 2
N1 Ni1 S2 93.76(5) . .
N1 Ni1 S2 86.24(5) 2 .
N11 Ni1 S2 89.00(5) . .
N11 Ni1 S2 91.00(5) 2 .
N1 Ni1 S2 86.24(5) . 2
N1 Ni1 S2 93.76(5) 2 2
N11 Ni1 S2 91.00(5) . 2
N11 Ni1 S2 89.00(5) 2 2
S2 Ni1 S2 180.00(2) . 2
N2 Ni2 N2 180.00(13) . 2_565
N2 Ni2 N21 90.40(7) . 2_566
N2 Ni2 N21 89.60(7) 2_565 2_566
N2 Ni2 N21 89.60(7) . 1_554
N2 Ni2 N21 90.40(7) 2_565 1_554
N21 Ni2 N21 180.00(5) 2_566 1_554
N2 Ni2 S1 92.24(5) . .
N2 Ni2 S1 87.76(5) 2_565 .
N21 Ni2 S1 91.42(5) 2_566 .
N21 Ni2 S1 88.58(5) 1_554 .
N2 Ni2 S1 87.76(5) . 2_565
N2 Ni2 S1 92.24(5) 2_565 2_565
N21 Ni2 S1 88.58(5) 2_566 2_565
N21 Ni2 S1 91.42(5) 1_554 2_565
S1 Ni2 S1 180 . 2_565

loop_
_geom_bond_atom_site_label_1
_geom_bond_atom_site_label_2
_geom_bond_distance
_geom_bond_site_symmetry_2
C101 C102 1.38990(10) .
C101 C105 1.39006(16) .
C102 C103 1.39006(16) .
C103 C104 1.39002(18) .
C104 C104 1.3421 2_666
C104 C105 1.50986(17) 2_666
C105 C104 1.50986(18) 2_666
C1 N1 1.155(2) .
C1 S1 1.6477(19) .
C2 N2 1.153(2) .
C2 S2 1.6382(19) .
C11 N11 1.340(3) .
C11 C12 1.381(3) .
C12 C13 1.395(3) .
C13 C14 1.376(3) .
C13 C16 1.489(3) .
C14 C15 1.379(3) .
C15 N11 1.340(3) .
C16 O12 1.257(3) .
C16 O11 1.274(3) .
C21 N21 1.341(3) .
C21 C22 1.373(3) .
C22 C23 1.386(3) .
C23 C24 1.389(3) .
C23 C26 1.483(3) .
C24 C25 1.377(3) .
C25 N21 1.342(3) .
C26 O21 1.258(3) .
C26 O22 1.273(3) .
N1 Ni1 2.0511(17) .
N2 Ni2 2.0132(16) .
N11 Ni1 2.1388(17) .
N21 Ni2 2.1363(17) 1_556
S1 Ni2 2.5713(7) .
S2 Ni1 2.5039(6) .
Ni1 N1 2.0511(17) 2
Ni1 N11 2.1388(17) 2
Ni1 S2 2.5039(6) 2
Ni2 N2 2.0132(16) 2_565
Ni2 N21 2.1363(17) 2_566
Ni2 N21 2.1363(17) 1_554
Ni2 S1 2.5713(7) 2_565

loop_
_geom_hbond_atom_site_label_D
_geom_hbond_atom_site_label_H
_geom_hbond_atom_site_label_A
_geom_hbond_distance_DH
_geom_hbond_distance_HA
_geom_hbond_distance_DA
_geom_hbond_angle_DHA
_geom_hbond_site_symmetry_A
_geom_hbond_publ_flag
O11 H211 O21 0.8201 1.8159 2.618(4) 165.41 1_555 yes
O22 H222 O12 0.8201 1.8240 2.629(3) 166.61 1_555 yes
